data_4117724
loop_
_publ_author_name
'Allison L. Brazeau'
'Mikko M. H\"anninen'
'Heikki M. Tuononen'
'Nathan D. Jones'
'Paul J. Ragogna'

_publ_contact_author_address
;
Department of Chemistry, The University of Western Ontario, 
1151 Richmond St., London, Ontario, N6A 5B7, Canada
;
_publ_contact_author_email pragogna@uwo.ca
_publ_contact_author_fax 519-661-3022
_publ_contact_author_name 'Paul J. Ragogna'
_publ_contact_author_phone '519-661-2111 x 87048'
_publ_section_title
;
 Synthesis, Reactivity, and Computational Analysis of Halophosphines
 Supported by Dianionic Guanidinate Ligands
;
_journal_name_full 'Journal of the American Chemical Society'
_journal_page_first 5398
_journal_page_last 5414
_journal_paper_doi 10.1021/ja300587z
_journal_volume 134
_journal_year 2012
_chemical_formula_moiety 'C28 H33 Al Cl4 N3 P'
_chemical_formula_sum 'C28 H33 Al Cl4 N3 P'
_chemical_formula_weight 611.32
_chemical_name_systematic
; 
 ? 
;
_space_group_IT_number 14
_symmetry_cell_setting monoclinic
_symmetry_space_group_name_Hall '-P 2ybc'
_symmetry_space_group_name_H-M 'P 1 21/c 1'
_atom_sites_solution_hydrogens geom
_atom_sites_solution_primary direct
_atom_sites_solution_secondary difmap
_audit_creation_method SHELXL-97
_cell_angle_alpha 90.00
_cell_angle_beta 119.39(2)
_cell_angle_gamma 90.00
_cell_formula_units_Z 4
_cell_length_a 14.544(3)
_cell_length_b 13.657(3)
_cell_length_c 17.327(7)
_cell_measurement_reflns_used 9295
_cell_measurement_temperature 150(2)
_cell_measurement_theta_max 27.48
_cell_measurement_theta_min 1.00
_cell_volume 2998.7(16)
_computing_cell_refinement 'DENZO-SMN (Otwinowski & Minor, 1997)'
_computing_data_collection 'COLLECT (Nonius, 1997-2001)'
_computing_data_reduction DENZO-SMN
_computing_molecular_graphics 'SHELXL-97 (Sheldrick, 2008)'
_computing_publication_material 'SHELXTL/PC (Sheldrick, 2001)'
_computing_structure_refinement 'SHELXL-97 (Sheldrick, 2008)'
_computing_structure_solution 'SHELXS-97 (Sheldrick, 2008)'
_diffrn_ambient_temperature 150(2)
_diffrn_measured_fraction_theta_full 0.981
_diffrn_measured_fraction_theta_max 0.981
_diffrn_measurement_device_type 'Nonius Kappa-CCD'
_diffrn_measurement_method '\f scans, and \w scans'
_diffrn_radiation_monochromator graphite
_diffrn_radiation_source 'fine-focus sealed tube'
_diffrn_radiation_type MoK\a
_diffrn_radiation_wavelength 0.71073
_diffrn_reflns_av_R_equivalents 0.0534
_diffrn_reflns_av_sigmaI/netI 0.0531
_diffrn_reflns_limit_h_max 18
_diffrn_reflns_limit_h_min -18
_diffrn_reflns_limit_k_max 17
_diffrn_reflns_limit_k_min -17
_diffrn_reflns_limit_l_max 22
_diffrn_reflns_limit_l_min -17
_diffrn_reflns_number 21169
_diffrn_reflns_theta_full 27.67
_diffrn_reflns_theta_max 27.67
_diffrn_reflns_theta_min 1.61
_exptl_absorpt_coefficient_mu 0.501
_exptl_absorpt_correction_T_max .9378
_exptl_absorpt_correction_T_min 0.8851
_exptl_absorpt_correction_type multi-scan
_exptl_absorpt_process_details 'DENZO-SMN (Otwinowski & Minor, 1997)'
_exptl_crystal_colour colourless
_exptl_crystal_density_diffrn 1.354
_exptl_crystal_description block
_exptl_crystal_F_000 1272
_exptl_crystal_size_max 0.25
_exptl_crystal_size_mid 0.21
_exptl_crystal_size_min 0.13
_refine_diff_density_max 0.690
_refine_diff_density_min -0.520
_refine_diff_density_rms 0.124
_refine_ls_extinction_method none
_refine_ls_goodness_of_fit_ref 1.083
_refine_ls_hydrogen_treatment constr
_refine_ls_matrix_type full
_refine_ls_number_parameters 340
_refine_ls_number_reflns 6867
_refine_ls_number_restraints 0
_refine_ls_restrained_S_all 1.083
_refine_ls_R_factor_all 0.0957
_refine_ls_R_factor_gt 0.0557
_refine_ls_shift/su_max 0.000
_refine_ls_shift/su_mean 0.000
_refine_ls_structure_factor_coef Fsqd
_refine_ls_weighting_details 'calc w=1/[\s^2^(Fo^2^)+(0.1000P)^2^+1.3735P] where P=(Fo^2^+2Fc^2^)/3'
_refine_ls_weighting_scheme calc
_refine_ls_wR_factor_gt 0.1535
_refine_ls_wR_factor_ref 0.1887
_reflns_number_gt 4639
_reflns_number_total 6867
_reflns_threshold_expression >2sigma(I)
_cod_data_source_file ja300587z_si_001_07.cif
_cod_data_source_block 6Al
_cod_original_cell_volume 2998.7(15)
_cod_original_sg_symbol_Hall -P2ybc
_cod_database_code 4117724

loop_
_symmetry_equiv_pos_as_xyz
'x, y, z'
'-x, y+1/2, -z+1/2'
'-x, -y, -z'
'x, -y-1/2, z-1/2'

loop_
_atom_site_label
_atom_site_type_symbol
_atom_site_fract_x
_atom_site_fract_y
_atom_site_fract_z
_atom_site_U_iso_or_equiv
_atom_site_adp_type
_atom_site_occupancy
_atom_site_symmetry_multiplicity
_atom_site_calc_flag
_atom_site_refinement_flags
Cl1 Cl 0.25289(7) 0.18569(8) -0.40607(7) 0.0519(3) Uani 1 1 d .
Cl2 Cl 0.24046(7) -0.35120(6) -0.22503(6) 0.0435(2) Uani 1 1 d .
Cl3 Cl 0.27160(10) -0.28419(8) -0.40052(7) 0.0636(3) Uani 1 1 d .
Cl4 Cl 0.47726(7) -0.24629(7) -0.17944(7) 0.0507(3) Uani 1 1 d .
P1 P 0.34177(7) 0.12400(7) -0.28257(6) 0.0365(2) Uani 1 1 d .
Al1 Al 0.31302(8) -0.24640(7) -0.26914(7) 0.0335(2) Uani 1 1 d .
N1 N 0.3519(2) 0.0019(2) -0.30639(18) 0.0323(6) Uani 1 1 d .
N2 N 0.2477(2) 0.06110(19) -0.26715(17) 0.0317(6) Uani 1 1 d .
N3 N 0.25725(19) -0.11818(19) -0.26755(16) 0.0277(6) Uani 1 1 d .
C1 C 0.2822(2) -0.0300(2) -0.27971(19) 0.0278(6) Uani 1 1 d .
C2 C 0.4160(2) -0.0422(2) -0.3390(2) 0.0316(7) Uani 1 1 d .
C3 C 0.3705(2) -0.0684(2) -0.4282(2) 0.0345(7) Uani 1 1 d .
C4 C 0.4377(3) -0.1032(3) -0.4585(2) 0.0387(8) Uani 1 1 d .
H4A H 0.4084 -0.1215 -0.5189 0.046 Uiso 1 1 calc R
C5 C 0.5454(3) -0.1116(3) -0.4032(3) 0.0414(8) Uani 1 1 d .
C6 C 0.5871(3) -0.0842(3) -0.3153(3) 0.0428(8) Uani 1 1 d .
H6A H 0.6610 -0.0899 -0.2769 0.051 Uiso 1 1 calc R
C7 C 0.5245(3) -0.0487(2) -0.2814(2) 0.0362(8) Uani 1 1 d .
C20 C 0.2542(3) -0.0576(3) -0.4924(2) 0.0423(9) Uani 1 1 d .
H20C H 0.2390 -0.0815 -0.5508 0.064 Uiso 1 1 calc R
H20B H 0.2344 0.0116 -0.4967 0.064 Uiso 1 1 calc R
H20A H 0.2138 -0.0958 -0.4714 0.064 Uiso 1 1 calc R
C21 C 0.6174(3) -0.1462(3) -0.4377(3) 0.0554(11) Uani 1 1 d .
H21C H 0.6603 -0.2011 -0.4015 0.083 Uiso 1 1 calc R
H21B H 0.6637 -0.0923 -0.4345 0.083 Uiso 1 1 calc R
H21A H 0.5748 -0.1675 -0.4993 0.083 Uiso 1 1 calc R
C22 C 0.5744(3) -0.0155(3) -0.1864(2) 0.0465(9) Uani 1 1 d .
H22C H 0.6505 -0.0281 -0.1568 0.070 Uiso 1 1 calc R
H22B H 0.5431 -0.0515 -0.1560 0.070 Uiso 1 1 calc R
H22A H 0.5621 0.0548 -0.1845 0.070 Uiso 1 1 calc R
C8 C 0.2056(2) 0.0878(2) -0.2096(2) 0.0312(7) Uani 1 1 d .
C9 C 0.2728(3) 0.0923(2) -0.1179(2) 0.0359(7) Uani 1 1 d .
C10 C 0.2267(3) 0.1086(2) -0.0648(2) 0.0391(8) Uani 1 1 d .
H10A H 0.2703 0.1107 -0.0023 0.047 Uiso 1 1 calc R
C11 C 0.1192(3) 0.1216(2) -0.1009(2) 0.0395(8) Uani 1 1 d .
C12 C 0.0562(3) 0.1262(2) -0.1923(2) 0.0368(8) Uani 1 1 d .
H12A H -0.0169 0.1399 -0.2171 0.044 Uiso 1 1 calc R
C13 C 0.0980(2) 0.1111(2) -0.2481(2) 0.0318(7) Uani 1 1 d .
C23 C 0.3911(3) 0.0806(3) -0.0764(2) 0.0466(9) Uani 1 1 d .
H23C H 0.4069 0.0233 -0.1019 0.070 Uiso 1 1 calc R
H23B H 0.4220 0.0716 -0.0123 0.070 Uiso 1 1 calc R
H23A H 0.4212 0.1393 -0.0880 0.070 Uiso 1 1 calc R
C24 C 0.0691(4) 0.1273(3) -0.0420(3) 0.0557(11) Uani 1 1 d .
H24F H -0.0073 0.1364 -0.0788 0.083 Uiso 0.50 1 calc PR
H24E H 0.0991 0.1827 -0.0012 0.083 Uiso 0.50 1 calc PR
H24D H 0.0831 0.0665 -0.0080 0.083 Uiso 0.50 1 calc PR
H24C H 0.1239 0.1207 0.0202 0.083 Uiso 0.50 1 calc PR
H24B H 0.0175 0.0743 -0.0574 0.083 Uiso 0.50 1 calc PR
H24A H 0.0335 0.1906 -0.0506 0.083 Uiso 0.50 1 calc PR
C25 C 0.0276(3) 0.1202(3) -0.3469(2) 0.0380(8) Uani 1 1 d .
H25C H -0.0211 0.1752 -0.3598 0.057 Uiso 1 1 calc R
H25B H -0.0127 0.0596 -0.3703 0.057 Uiso 1 1 calc R
H25A H 0.0710 0.1318 -0.3750 0.057 Uiso 1 1 calc R
C14 C 0.1673(2) -0.1233(2) -0.2503(2) 0.0274(6) Uani 1 1 d .
C15 C 0.1851(2) -0.1341(2) -0.1645(2) 0.0307(7) Uani 1 1 d .
C16 C 0.0968(3) -0.1346(2) -0.1520(2) 0.0354(7) Uani 1 1 d .
H16A H 0.1072 -0.1399 -0.0936 0.042 Uiso 1 1 calc R
C17 C -0.0053(3) -0.1276(2) -0.2225(2) 0.0365(8) Uani 1 1 d .
C18 C -0.0199(3) -0.1231(2) -0.3079(2) 0.0347(7) Uani 1 1 d .
H18A H -0.0896 -0.1210 -0.3566 0.042 Uiso 1 1 calc R
C19 C 0.0656(2) -0.1217(2) -0.3239(2) 0.0301(7) Uani 1 1 d .
C26 C 0.2937(3) -0.1477(3) -0.0854(2) 0.0375(8) Uani 1 1 d .
H26A H 0.3472 -0.1361 -0.1032 0.056 Uiso 1 1 calc R
H26B H 0.3006 -0.2147 -0.0629 0.056 Uiso 1 1 calc R
H26C H 0.3036 -0.1012 -0.0389 0.056 Uiso 1 1 calc R
C27 C -0.0983(3) -0.1233(3) -0.2064(3) 0.0520(10) Uani 1 1 d .
H27A H -0.1638 -0.1189 -0.2633 0.078 Uiso 0.50 1 calc PR
H27B H -0.0918 -0.0657 -0.1704 0.078 Uiso 0.50 1 calc PR
H27C H -0.0996 -0.1826 -0.1751 0.078 Uiso 0.50 1 calc PR
H27D H -0.0730 -0.1259 -0.1426 0.078 Uiso 0.50 1 calc PR
H27E H -0.1450 -0.1791 -0.2355 0.078 Uiso 0.50 1 calc PR
H27F H -0.1371 -0.0622 -0.2308 0.078 Uiso 0.50 1 calc PR
C28 C 0.0470(3) -0.1160(3) -0.4173(2) 0.0380(8) Uani 1 1 d .
H28A H -0.0290 -0.1156 -0.4589 0.057 Uiso 0.50 1 calc PR
H28B H 0.0793 -0.1728 -0.4292 0.057 Uiso 0.50 1 calc PR
H28C H 0.0787 -0.0558 -0.4246 0.057 Uiso 0.50 1 calc PR
H28D H 0.1150 -0.1139 -0.4163 0.057 Uiso 0.50 1 calc PR
H28E H 0.0067 -0.0567 -0.4459 0.057 Uiso 0.50 1 calc PR
H28F H 0.0073 -0.1737 -0.4506 0.057 Uiso 0.50 1 calc PR

loop_
_atom_site_aniso_label
_atom_site_aniso_U_11
_atom_site_aniso_U_22
_atom_site_aniso_U_33
_atom_site_aniso_U_23
_atom_site_aniso_U_13
_atom_site_aniso_U_12
Cl1 0.0392(5) 0.0549(6) 0.0588(6) 0.0233(5) 0.0218(4) 0.0021(4)
Cl2 0.0451(5) 0.0347(4) 0.0580(6) 0.0034(4) 0.0310(4) 0.0003(4)
Cl3 0.1042(9) 0.0510(6) 0.0460(6) -0.0028(5) 0.0450(6) 0.0124(6)
Cl4 0.0322(4) 0.0558(6) 0.0662(6) 0.0142(5) 0.0257(4) 0.0114(4)
P1 0.0298(4) 0.0377(5) 0.0433(5) 0.0048(4) 0.0189(4) -0.0009(4)
Al1 0.0369(5) 0.0340(5) 0.0356(5) 0.0029(4) 0.0223(4) 0.0065(4)
N1 0.0255(13) 0.0384(15) 0.0369(15) 0.0018(12) 0.0182(12) -0.0017(11)
N2 0.0293(14) 0.0335(15) 0.0360(15) 0.0035(12) 0.0189(12) 0.0028(11)
N3 0.0245(13) 0.0367(14) 0.0255(13) 0.0011(11) 0.0150(11) 0.0031(11)
C1 0.0218(14) 0.0369(17) 0.0232(15) 0.0026(13) 0.0099(12) 0.0039(12)
C2 0.0244(15) 0.0401(18) 0.0352(18) 0.0043(14) 0.0184(14) 0.0003(13)
C3 0.0289(16) 0.0415(18) 0.0348(18) 0.0044(15) 0.0170(14) -0.0021(14)
C4 0.0427(19) 0.043(2) 0.0396(19) -0.0003(16) 0.0274(17) -0.0033(15)
C5 0.0413(19) 0.042(2) 0.053(2) 0.0030(17) 0.0324(18) 0.0019(16)
C6 0.0267(16) 0.047(2) 0.055(2) 0.0087(18) 0.0205(16) 0.0054(15)
C7 0.0294(16) 0.0378(19) 0.0422(19) 0.0043(15) 0.0183(15) 0.0002(14)
C20 0.0327(18) 0.058(2) 0.0357(19) 0.0030(17) 0.0165(15) -0.0006(16)
C21 0.059(3) 0.055(2) 0.075(3) 0.009(2) 0.050(2) 0.011(2)
C22 0.0295(18) 0.059(2) 0.042(2) 0.0012(18) 0.0104(16) -0.0012(16)
C8 0.0315(16) 0.0303(16) 0.0359(18) 0.0014(14) 0.0197(14) 0.0010(13)
C9 0.0312(17) 0.0353(18) 0.0405(19) -0.0002(15) 0.0170(15) 0.0027(14)
C10 0.046(2) 0.0360(18) 0.0351(19) -0.0024(15) 0.0197(16) 0.0030(15)
C11 0.047(2) 0.0328(17) 0.049(2) -0.0059(16) 0.0315(18) 0.0018(15)
C12 0.0301(16) 0.0333(17) 0.050(2) -0.0043(15) 0.0215(16) 0.0008(13)
C13 0.0299(16) 0.0265(15) 0.0411(18) 0.0021(14) 0.0191(15) 0.0029(13)
C23 0.0338(19) 0.059(2) 0.037(2) 0.0000(18) 0.0095(16) 0.0074(17)
C24 0.065(3) 0.057(3) 0.063(3) -0.014(2) 0.046(2) -0.005(2)
C25 0.0272(16) 0.0386(18) 0.043(2) 0.0041(15) 0.0126(15) 0.0065(14)
C14 0.0267(15) 0.0279(15) 0.0327(17) 0.0017(13) 0.0184(13) 0.0014(12)
C15 0.0341(17) 0.0295(16) 0.0324(17) 0.0021(13) 0.0194(14) 0.0052(13)
C16 0.0424(19) 0.0360(18) 0.0405(19) 0.0041(15) 0.0303(16) 0.0037(14)
C17 0.0363(18) 0.0312(17) 0.054(2) 0.0051(15) 0.0312(17) 0.0032(14)
C18 0.0264(16) 0.0331(17) 0.046(2) 0.0023(15) 0.0187(15) -0.0009(13)
C19 0.0279(15) 0.0291(16) 0.0346(17) 0.0018(13) 0.0164(14) 0.0018(12)
C26 0.0440(19) 0.0431(19) 0.0278(17) 0.0047(15) 0.0194(15) 0.0077(15)
C27 0.045(2) 0.055(2) 0.075(3) 0.007(2) 0.044(2) 0.0036(18)
C28 0.0336(17) 0.045(2) 0.0318(18) 0.0020(15) 0.0133(15) -0.0014(15)

loop_
_atom_type_symbol
_atom_type_description
_atom_type_scat_dispersion_real
_atom_type_scat_dispersion_imag
_atom_type_scat_source
C C 0.0033 0.0016 'International Tables Vol C Tables 4.2.6.8 and 6.1.1.4'
H H 0.0000 0.0000 'International Tables Vol C Tables 4.2.6.8 and 6.1.1.4'
Al Al 0.0645 0.0514 'International Tables Vol C Tables 4.2.6.8 and 6.1.1.4'
Cl Cl 0.1484 0.1585 'International Tables Vol C Tables 4.2.6.8 and 6.1.1.4'
N N 0.0061 0.0033 'International Tables Vol C Tables 4.2.6.8 and 6.1.1.4'
P P 0.1023 0.0942 'International Tables Vol C Tables 4.2.6.8 and 6.1.1.4'

loop_
_geom_angle_atom_site_label_1
_geom_angle_atom_site_label_2
_geom_angle_atom_site_label_3
_geom_angle
N1 P1 N2 74.24(12)
N1 P1 Cl1 103.20(10)
N2 P1 Cl1 102.77(10)
N1 P1 C1 36.92(11)
N2 P1 C1 37.68(11)
Cl1 P1 C1 110.34(9)
N3 Al1 Cl3 109.66(9)
N3 Al1 Cl4 108.59(9)
Cl3 Al1 Cl4 114.43(7)
N3 Al1 Cl2 108.53(9)
Cl3 Al1 Cl2 107.03(6)
Cl4 Al1 Cl2 108.45(6)
C1 N1 C2 136.6(3)
C1 N1 P1 93.5(2)
C2 N1 P1 129.8(2)
C1 N2 C8 129.5(3)
C1 N2 P1 92.65(19)
C8 N2 P1 127.6(2)
C1 N3 C14 114.8(2)
C1 N3 Al1 132.9(2)
C14 N3 Al1 112.24(19)
N3 C1 N1 131.0(3)
N3 C1 N2 130.3(3)
N1 C1 N2 98.7(3)
N3 C1 P1 172.8(2)
N1 C1 P1 49.55(16)
N2 C1 P1 49.67(15)
C3 C2 C7 122.0(3)
C3 C2 N1 119.7(3)
C7 C2 N1 118.0(3)
C2 C3 C4 117.6(3)
C2 C3 C20 122.8(3)
C4 C3 C20 119.5(3)
C5 C4 C3 122.0(3)
C5 C4 H4A 119.0
C3 C4 H4A 119.0
C4 C5 C6 118.3(3)
C4 C5 C21 121.4(4)
C6 C5 C21 120.3(3)
C5 C6 C7 122.3(3)
C5 C6 H6A 118.8
C7 C6 H6A 118.8
C6 C7 C2 117.7(3)
C6 C7 C22 120.2(3)
C2 C7 C22 122.1(3)
C3 C20 H20C 109.5
C3 C20 H20B 109.5
H20C C20 H20B 109.5
C3 C20 H20A 109.5
H20C C20 H20A 109.5
H20B C20 H20A 109.5
C5 C21 H21C 109.5
C5 C21 H21B 109.5
H21C C21 H21B 109.5
C5 C21 H21A 109.5
H21C C21 H21A 109.5
H21B C21 H21A 109.5
C7 C22 H22C 109.5
C7 C22 H22B 109.5
H22C C22 H22B 109.5
C7 C22 H22A 109.5
H22C C22 H22A 109.5
H22B C22 H22A 109.5
C9 C8 C13 121.6(3)
C9 C8 N2 119.8(3)
C13 C8 N2 118.6(3)
C10 C9 C8 117.4(3)
C10 C9 C23 120.4(3)
C8 C9 C23 122.2(3)
C11 C10 C9 121.7(3)
C11 C10 H10A 119.2
C9 C10 H10A 119.2
C10 C11 C12 119.3(3)
C10 C11 C24 120.8(3)
C12 C11 C24 119.9(3)
C13 C12 C11 121.3(3)
C13 C12 H12A 119.4
C11 C12 H12A 119.4
C12 C13 C8 118.0(3)
C12 C13 C25 119.6(3)
C8 C13 C25 122.4(3)
C9 C23 H23C 109.5
C9 C23 H23B 109.5
H23C C23 H23B 109.5
C9 C23 H23A 109.5
H23C C23 H23A 109.5
H23B C23 H23A 109.5
C11 C24 H24F 109.5
C11 C24 H24E 109.5
H24F C24 H24E 109.5
C11 C24 H24D 109.5
H24F C24 H24D 109.5
H24E C24 H24D 109.5
C11 C24 H24C 109.5
H24F C24 H24C 141.1
H24E C24 H24C 56.3
H24D C24 H24C 56.3
C11 C24 H24B 109.5
H24F C24 H24B 56.3
H24E C24 H24B 141.1
H24D C24 H24B 56.3
H24C C24 H24B 109.5
C11 C24 H24A 109.5
H24F C24 H24A 56.3
H24E C24 H24A 56.3
H24D C24 H24A 141.1
H24C C24 H24A 109.5
H24B C24 H24A 109.5
C13 C25 H25C 109.5
C13 C25 H25B 109.5
H25C C25 H25B 109.5
C13 C25 H25A 109.5
H25C C25 H25A 109.5
H25B C25 H25A 109.5
C15 C14 C19 122.4(3)
C15 C14 N3 120.3(3)
C19 C14 N3 117.3(3)
C14 C15 C16 117.6(3)
C14 C15 C26 123.2(3)
C16 C15 C26 119.2(3)
C17 C16 C15 122.0(3)
C17 C16 H16A 119.0
C15 C16 H16A 119.0
C16 C17 C18 118.6(3)
C16 C17 C27 120.6(3)
C18 C17 C27 120.8(3)
C17 C18 C19 121.7(3)
C17 C18 H18A 119.2
C19 C18 H18A 119.2
C14 C19 C18 117.5(3)
C14 C19 C28 122.2(3)
C18 C19 C28 120.3(3)
C15 C26 H26A 109.5
C15 C26 H26B 109.5
H26A C26 H26B 109.5
C15 C26 H26C 109.5
H26A C26 H26C 109.5
H26B C26 H26C 109.5
C17 C27 H27A 109.5
C17 C27 H27B 109.5
H27A C27 H27B 109.5
C17 C27 H27C 109.5
H27A C27 H27C 109.5
H27B C27 H27C 109.5
C17 C27 H27D 109.5
H27A C27 H27D 141.1
H27B C27 H27D 56.3
H27C C27 H27D 56.3
C17 C27 H27E 109.5
H27A C27 H27E 56.3
H27B C27 H27E 141.1
H27C C27 H27E 56.3
H27D C27 H27E 109.5
C17 C27 H27F 109.5
H27A C27 H27F 56.3
H27B C27 H27F 56.3
H27C C27 H27F 141.1
H27D C27 H27F 109.5
H27E C27 H27F 109.5
C19 C28 H28A 109.5
C19 C28 H28B 109.5
H28A C28 H28B 109.5
C19 C28 H28C 109.5
H28A C28 H28C 109.5
H28B C28 H28C 109.5
C19 C28 H28D 109.5
H28A C28 H28D 141.1
H28B C28 H28D 56.3
H28C C28 H28D 56.3
C19 C28 H28E 109.5
H28A C28 H28E 56.3
H28B C28 H28E 141.1
H28C C28 H28E 56.3
H28D C28 H28E 109.5
C19 C28 H28F 109.5
H28A C28 H28F 56.3
H28B C28 H28F 56.3
H28C C28 H28F 141.1
H28D C28 H28F 109.5
H28E C28 H28F 109.5

loop_
_geom_bond_atom_site_label_1
_geom_bond_atom_site_label_2
_geom_bond_distance
Cl1 P1 2.0603(15)
Cl2 Al1 2.1304(13)
Cl3 Al1 2.1132(16)
Cl4 Al1 2.1160(15)
P1 N1 1.742(3)
P1 N2 1.743(3)
P1 C1 2.284(3)
Al1 N3 1.936(3)
N1 C1 1.375(4)
N1 C2 1.438(4)
N2 C1 1.398(4)
N2 C8 1.450(4)
N3 C1 1.304(4)
N3 C14 1.479(4)
C2 C3 1.396(5)
C2 C7 1.396(4)
C3 C4 1.400(4)
C3 C20 1.507(5)
C4 C5 1.383(5)
C4 H4A 0.9500
C5 C6 1.385(5)
C5 C21 1.513(5)
C6 C7 1.390(5)
C6 H6A 0.9500
C7 C22 1.508(5)
C20 H20C 0.9800
C20 H20B 0.9800
C20 H20A 0.9800
C21 H21C 0.9800
C21 H21B 0.9800
C21 H21A 0.9800
C22 H22C 0.9800
C22 H22B 0.9800
C22 H22A 0.9800
C8 C9 1.400(5)
C8 C13 1.404(4)
C9 C10 1.397(5)
C9 C23 1.513(5)
C10 C11 1.381(5)
C10 H10A 0.9500
C11 C12 1.388(5)
C11 C24 1.520(5)
C12 C13 1.387(4)
C12 H12A 0.9500
C13 C25 1.508(5)
C23 H23C 0.9800
C23 H23B 0.9800
C23 H23A 0.9800
C24 H24F 0.9800
C24 H24E 0.9800
C24 H24D 0.9800
C24 H24C 0.9800
C24 H24B 0.9800
C24 H24A 0.9800
C25 H25C 0.9800
C25 H25B 0.9800
C25 H25A 0.9800
C14 C15 1.387(4)
C14 C19 1.401(4)
C15 C16 1.402(4)
C15 C26 1.511(5)
C16 C17 1.388(5)
C16 H16A 0.9500
C17 C18 1.388(5)
C17 C27 1.510(4)
C18 C19 1.402(4)
C18 H18A 0.9500
C19 C28 1.506(5)
C26 H26A 0.9800
C26 H26B 0.9800
C26 H26C 0.9800
C27 H27A 0.9800
C27 H27B 0.9800
C27 H27C 0.9800
C27 H27D 0.9800
C27 H27E 0.9800
C27 H27F 0.9800
C28 H28A 0.9800
C28 H28B 0.9800
C28 H28C 0.9800
C28 H28D 0.9800
C28 H28E 0.9800
C28 H28F 0.9800

loop_
_geom_torsion_atom_site_label_1
_geom_torsion_atom_site_label_2
_geom_torsion_atom_site_label_3
_geom_torsion_atom_site_label_4
_geom_torsion
N2 P1 N1 C1 -6.62(18)
Cl1 P1 N1 C1 -106.39(17)
N2 P1 N1 C2 175.4(3)
Cl1 P1 N1 C2 75.6(3)
C1 P1 N1 C2 -178.0(4)
N1 P1 N2 C1 6.50(18)
Cl1 P1 N2 C1 106.83(17)
N1 P1 N2 C8 153.5(3)
Cl1 P1 N2 C8 -106.2(3)
C1 P1 N2 C8 147.0(4)
Cl3 Al1 N3 C1 -71.1(3)
Cl4 Al1 N3 C1 54.6(3)
Cl2 Al1 N3 C1 172.3(3)
Cl3 Al1 N3 C14 107.76(19)
Cl4 Al1 N3 C14 -126.54(18)
Cl2 Al1 N3 C14 -8.8(2)
C14 N3 C1 N1 -171.9(3)
Al1 N3 C1 N1 7.0(5)
C14 N3 C1 N2 10.0(4)
Al1 N3 C1 N2 -171.1(2)
C14 N3 C1 P1 96.9(18)
Al1 N3 C1 P1 -84.3(19)
C2 N1 C1 N3 7.3(6)
P1 N1 C1 N3 -170.5(3)
C2 N1 C1 N2 -174.2(3)
P1 N1 C1 N2 8.0(2)
C2 N1 C1 P1 177.8(4)
C8 N2 C1 N3 24.5(5)
P1 N2 C1 N3 170.5(3)
C8 N2 C1 N1 -154.0(3)
P1 N2 C1 N1 -8.0(2)
C8 N2 C1 P1 -146.0(4)
N1 P1 C1 N3 97.5(18)
N2 P1 C1 N3 -93.0(18)
Cl1 P1 C1 N3 -177.6(18)
N2 P1 C1 N1 169.5(3)
Cl1 P1 C1 N1 84.95(19)
N1 P1 C1 N2 -169.5(3)
Cl1 P1 C1 N2 -84.59(18)
C1 N1 C2 C3 80.6(5)
P1 N1 C2 C3 -102.2(3)
C1 N1 C2 C7 -105.3(4)
P1 N1 C2 C7 71.8(4)
C7 C2 C3 C4 0.7(5)
N1 C2 C3 C4 174.6(3)
C7 C2 C3 C20 -177.1(3)
N1 C2 C3 C20 -3.3(5)
C2 C3 C4 C5 0.0(5)
C20 C3 C4 C5 177.9(3)
C3 C4 C5 C6 -0.3(5)
C3 C4 C5 C21 -178.0(3)
C4 C5 C6 C7 -0.1(5)
C21 C5 C6 C7 177.6(3)
C5 C6 C7 C2 0.7(5)
C5 C6 C7 C22 -177.1(3)
C3 C2 C7 C6 -1.1(5)
N1 C2 C7 C6 -175.0(3)
C3 C2 C7 C22 176.7(3)
N1 C2 C7 C22 2.8(5)
C1 N2 C8 C9 72.3(4)
P1 N2 C8 C9 -62.9(4)
C1 N2 C8 C13 -109.4(4)
P1 N2 C8 C13 115.5(3)
C13 C8 C9 C10 8.1(5)
N2 C8 C9 C10 -173.6(3)
C13 C8 C9 C23 -171.8(3)
N2 C8 C9 C23 6.5(5)
C8 C9 C10 C11 -1.2(5)
C23 C9 C10 C11 178.7(3)
C9 C10 C11 C12 -5.0(5)
C9 C10 C11 C24 172.8(3)
C10 C11 C12 C13 4.6(5)
C24 C11 C12 C13 -173.3(3)
C11 C12 C13 C8 2.0(5)
C11 C12 C13 C25 -177.9(3)
C9 C8 C13 C12 -8.5(5)
N2 C8 C13 C12 173.2(3)
C9 C8 C13 C25 171.3(3)
N2 C8 C13 C25 -6.9(5)
C1 N3 C14 C15 -100.3(3)
Al1 N3 C14 C15 80.6(3)
C1 N3 C14 C19 82.8(3)
Al1 N3 C14 C19 -96.3(3)
C19 C14 C15 C16 -5.8(5)
N3 C14 C15 C16 177.5(3)
C19 C14 C15 C26 172.7(3)
N3 C14 C15 C26 -4.0(5)
C14 C15 C16 C17 2.0(5)
C26 C15 C16 C17 -176.6(3)
C15 C16 C17 C18 2.0(5)
C15 C16 C17 C27 -177.0(3)
C16 C17 C18 C19 -2.5(5)
C27 C17 C18 C19 176.5(3)
C15 C14 C19 C18 5.3(5)
N3 C14 C19 C18 -177.9(3)
C15 C14 C19 C28 -176.2(3)
N3 C14 C19 C28 0.6(4)
C17 C18 C19 C14 -1.0(5)
C17 C18 C19 C28 -179.5(3)
